data_1546493
loop_
_publ_author_name
'Wicker, Jerome G. P.'
'Crowley, Lorraine M.'
'Robshaw, Oliver'
'Little, Edmund J.'
'Stokes, Stephen P.'
'Cooper, Richard I.'
'Lawrence, Simon E.'

_publ_section_title
;
 Will they co-crystallize?
;
_journal_issue 36
_journal_name_full CrystEngComm
_journal_page_first 5336
_journal_page_last 5340
_journal_paper_doi 10.1039/C7CE00587C
_journal_volume 19
_journal_year 2017
_chemical_formula_moiety '2(C7 H5 N O4), C7 H7 N O'
_chemical_formula_sum 'C21 H17 N3 O9'
_chemical_formula_weight 455.38
_chemical_name_common '7A Benzamide + 2-Nitrobenzoic Acid'
_chemical_name_systematic 'Benzamide 2-nitrobenzoic acid'
_space_group_crystal_system triclinic
_space_group_IT_number 2
_space_group_name_Hall '-P 1'
_space_group_name_H-M_alt 'P -1'
_symmetry_space_group_name_Hall '-P 1'
_symmetry_space_group_name_H-M 'P -1'
_atom_sites_solution_hydrogens mixed
_atom_sites_solution_primary direct
_atom_sites_solution_secondary difmap
_audit_update_record
;
2017-03-17 deposited with the CCDC.
2017-07-05 downloaded from the CCDC.
;
_cell_angle_alpha 73.939(10)
_cell_angle_beta 75.605(10)
_cell_angle_gamma 89.042(11)
_cell_formula_units_Z 2
_cell_length_a 7.988(3)
_cell_length_b 11.004(5)
_cell_length_c 12.725(6)
_cell_measurement_reflns_used 1946
_cell_measurement_temperature 300.(2)
_cell_measurement_theta_max 21.5491
_cell_measurement_theta_min 2.1916
_cell_volume 1039.5(8)
_computing_cell_refinement 'SAINT V8.34A (Bruker AXS Inc., 2013)'
_computing_data_reduction 'SAINT V8.34A (Bruker AXS Inc., 2013)'
_computing_structure_refinement 'SHELXL-2014/7 (Sheldrick, 2014)'
_diffrn_ambient_temperature 300.(2)
_diffrn_detector_area_resol_mean 8.3330
_diffrn_measured_fraction_theta_full 0.963
_diffrn_measured_fraction_theta_max 0.963
_diffrn_measurement_device_type 'Bruker SMART X2S'
_diffrn_measurement_method '\w scans'
_diffrn_radiation_monochromator 'doubly curved silicon crystal'
_diffrn_radiation_type MoK\a
_diffrn_radiation_wavelength 0.71073
_diffrn_reflns_av_R_equivalents 0.0804
_diffrn_reflns_av_unetI/netI 0.0865
_diffrn_reflns_limit_h_max 9
_diffrn_reflns_limit_h_min -9
_diffrn_reflns_limit_k_max 13
_diffrn_reflns_limit_k_min -13
_diffrn_reflns_limit_l_max 15
_diffrn_reflns_limit_l_min -15
_diffrn_reflns_number 17332
_diffrn_reflns_theta_full 26.59
_diffrn_reflns_theta_max 26.59
_diffrn_reflns_theta_min 1.72
_diffrn_source 'micro-focus sealed tube'
_diffrn_source_type XOS
_exptl_absorpt_coefficient_mu 0.116
_exptl_absorpt_correction_T_max 0.99
_exptl_absorpt_correction_T_min 0.81
_exptl_absorpt_correction_type multi-scan
_exptl_absorpt_process_details 'SADABS V2014/5 (Bruker AXS Inc.)'
_exptl_crystal_colour colourless
_exptl_crystal_density_diffrn 1.455
_exptl_crystal_density_method 'not measured'
_exptl_crystal_description Plate
_exptl_crystal_F_000 472
_exptl_crystal_size_max 0.500
_exptl_crystal_size_mid 0.320
_exptl_crystal_size_min 0.090
_refine_diff_density_max 0.335
_refine_diff_density_min -0.253
_refine_ls_extinction_method none
_refine_ls_goodness_of_fit_ref 0.909
_refine_ls_hydrogen_treatment mixed
_refine_ls_matrix_type full
_refine_ls_number_parameters 314
_refine_ls_number_reflns 4182
_refine_ls_number_restraints 10
_refine_ls_restrained_S_all 0.934
_refine_ls_R_factor_all 0.1601
_refine_ls_R_factor_gt 0.0657
_refine_ls_shift/su_max 0.000
_refine_ls_shift/su_mean 0.000
_refine_ls_structure_factor_coef Fsqd
_refine_ls_weighting_details 'w=1/[\s^2^(Fo^2^)+(0.1431P)^2^] where P=(Fo^2^+2Fc^2^)/3'
_refine_ls_weighting_scheme calc
_refine_ls_wR_factor_gt 0.1747
_refine_ls_wR_factor_ref 0.2499
_reflns_number_gt 1843
_reflns_number_total 4182
_reflns_threshold_expression 'I > 2\s(I)'
_cod_data_source_file c7ce00587c3.cif
_cod_data_source_block 7A
_cod_database_code 1546493

loop_
_space_group_symop_operation_xyz
'x, y, z'
'-x, -y, -z'

loop_
_atom_site_type_symbol
_atom_site_label
_atom_site_fract_x
_atom_site_fract_y
_atom_site_fract_z
_atom_site_U_iso_or_equiv
_atom_site_adp_type
_atom_site_calc_flag
_atom_site_refinement_flags_adp
_atom_site_refinement_flags_posn
_atom_site_occupancy
N N1 0.7798(5) 0.8392(4) 0.5730(3) 0.0683(11) Uani d . . 1
C C2 0.5910(6) 0.8277(4) 0.5961(4) 0.0512(11) Uani d . . 1
C C3 0.5217(7) 0.8179(4) 0.5088(4) 0.0691(13) Uani d . . 1
H H3 0.5933 0.8116 0.4409 0.083 Uiso calc U R 1
C C4 0.3454(7) 0.8176(4) 0.5250(5) 0.0739(15) Uani d . . 1
H H4 0.2968 0.8119 0.4672 0.089 Uiso calc U R 1
C C5 0.2404(7) 0.8257(4) 0.6256(5) 0.0699(14) Uani d . . 1
H H5 0.1211 0.8265 0.6355 0.084 Uiso calc U R 1
C C6 0.3115(6) 0.8328(3) 0.7124(4) 0.0579(12) Uani d . . 1
H H6 0.2387 0.8364 0.7808 0.07 Uiso calc U R 1
C C7 0.4883(5) 0.8346(3) 0.6998(4) 0.0462(10) Uani d . . 1
C C8 0.5568(5) 0.8367(4) 0.7986(3) 0.0475(10) Uani d . . 1
O O9 0.6802(4) 0.7606(3) 0.8144(3) 0.0650(9) Uani d . D 1
H H9 0.729(7) 0.774(5) 0.869(4) 0.099(18) Uiso d . D 1
O O10 0.4958(4) 0.9021(3) 0.8601(3) 0.0700(9) Uani d . . 1
O O11 0.8422(5) 0.9227(4) 0.6005(4) 0.0906(12) Uani d . . 1
O O12 0.8643(5) 0.7694(4) 0.5243(3) 0.1065(14) Uani d . . 1
C C21 1.0864(6) 0.7856(4) 0.0805(4) 0.0542(11) Uani d . . 1
H H21 1.1156 0.7439 0.0247 0.065 Uiso calc U R 1
C C22 1.2009(6) 0.7917(4) 0.1450(4) 0.0663(13) Uani d . . 1
H H22 1.306 0.7536 0.1324 0.08 Uiso calc U R 1
C C23 1.1605(7) 0.8536(4) 0.2272(4) 0.0685(13) Uani d . . 1
H H23 1.2376 0.8575 0.2704 0.082 Uiso calc U R 1
C C24 1.0055(7) 0.9097(4) 0.2453(4) 0.0681(13) Uani d . . 1
H H24 0.9782 0.9529 0.3001 0.082 Uiso calc U R 1
C C25 0.8897(6) 0.9025(4) 0.1828(4) 0.0582(12) Uani d . . 1
H H25 0.7838 0.9392 0.1972 0.07 Uiso calc U R 1
C C26 0.9289(5) 0.8411(3) 0.0986(3) 0.0444(9) Uani d . . 1
C C27 0.8105(5) 0.8351(3) 0.0267(3) 0.0482(10) Uani d . . 1
N N28 0.6681(5) 0.8978(4) 0.0372(4) 0.0651(11) Uani d . D 1
H H28A 0.632(10) 0.935(6) 0.092(5) 0.19(3) Uiso d . D 1
H H28B 0.615(7) 0.905(5) -0.021(4) 0.10(2) Uiso d . D 1
O O29 0.8449(4) 0.7701(3) -0.0418(2) 0.0618(9) Uani d . . 1
N N31 0.5079(6) 0.5785(4) 0.3156(3) 0.0695(12) Uani d . . 1
C C32 0.6870(5) 0.5420(4) 0.2825(4) 0.0509(10) Uani d . . 1
C C33 0.7916(6) 0.5495(4) 0.3523(4) 0.0647(13) Uani d . . 1
H H33 0.7505 0.5808 0.4142 0.078 Uiso calc U R 1
C C34 0.9578(6) 0.5098(4) 0.3288(4) 0.0692(13) Uani d . . 1
H H34 1.0302 0.5145 0.3748 0.083 Uiso calc U R 1
C C35 1.0164(6) 0.4633(4) 0.2374(4) 0.0642(12) Uani d . . 1
H H35 1.1278 0.4349 0.2229 0.077 Uiso calc U R 1
C C36 0.9130(5) 0.4581(4) 0.1669(4) 0.0558(11) Uani d . . 1
H H36 0.9559 0.4274 0.1048 0.067 Uiso calc U R 1
C C37 0.7438(5) 0.4983(3) 0.1875(3) 0.0456(10) Uani d . . 1
C C38 0.6359(5) 0.4995(3) 0.1078(3) 0.0458(10) Uani d . . 1
O O39 0.6882(4) 0.4302(3) 0.0396(3) 0.0669(9) Uani d . D 1
H H39 0.624(6) 0.426(4) -0.005(4) 0.082(17) Uiso d . D 1
O O40 0.5078(4) 0.5633(3) 0.1051(3) 0.0644(9) Uani d . . 1
O O41 0.3923(5) 0.4969(5) 0.3463(4) 0.1157(16) Uani d . . 1
O O42 0.4887(5) 0.6897(4) 0.3114(4) 0.1114(14) Uani d U . 1

loop_
_atom_site_aniso_label
_atom_site_aniso_U_11
_atom_site_aniso_U_22
_atom_site_aniso_U_33
_atom_site_aniso_U_12
_atom_site_aniso_U_13
_atom_site_aniso_U_23
N1 0.049(3) 0.093(3) 0.065(3) 0.022(2) -0.019(2) -0.025(2)
C2 0.046(3) 0.058(2) 0.058(3) 0.0148(19) -0.027(2) -0.019(2)
C3 0.079(4) 0.080(3) 0.062(3) 0.022(3) -0.034(3) -0.029(2)
C4 0.085(4) 0.075(3) 0.087(4) 0.023(3) -0.056(3) -0.035(3)
C5 0.058(3) 0.065(3) 0.108(4) 0.014(2) -0.053(3) -0.030(3)
C6 0.048(3) 0.055(2) 0.081(3) 0.013(2) -0.028(3) -0.024(2)
C7 0.038(2) 0.048(2) 0.064(3) 0.0122(17) -0.024(2) -0.0231(19)
C8 0.037(2) 0.057(2) 0.058(3) 0.0125(19) -0.023(2) -0.023(2)
O9 0.067(2) 0.0789(19) 0.079(2) 0.0392(16) -0.0475(18) -0.0463(17)
O10 0.057(2) 0.097(2) 0.084(2) 0.0361(17) -0.0351(18) -0.0583(19)
O11 0.053(2) 0.106(3) 0.124(3) 0.0020(19) -0.038(2) -0.036(2)
O12 0.073(3) 0.160(4) 0.097(3) 0.043(3) -0.015(2) -0.061(3)
C21 0.047(3) 0.059(2) 0.064(3) 0.018(2) -0.017(2) -0.027(2)
C22 0.052(3) 0.077(3) 0.082(3) 0.018(2) -0.035(3) -0.029(3)
C23 0.068(3) 0.078(3) 0.082(3) 0.012(3) -0.047(3) -0.033(3)
C24 0.076(4) 0.081(3) 0.068(3) 0.015(3) -0.034(3) -0.041(3)
C25 0.054(3) 0.067(3) 0.067(3) 0.020(2) -0.024(2) -0.035(2)
C26 0.042(2) 0.049(2) 0.047(2) 0.0091(17) -0.0173(19) -0.0178(18)
C27 0.045(3) 0.052(2) 0.057(3) 0.0147(19) -0.022(2) -0.023(2)
N28 0.052(2) 0.092(3) 0.076(3) 0.036(2) -0.035(2) -0.048(2)
O29 0.066(2) 0.0748(18) 0.070(2) 0.0330(16) -0.0395(17) -0.0440(16)
N31 0.060(3) 0.098(3) 0.063(3) 0.030(2) -0.023(2) -0.039(2)
C32 0.044(3) 0.060(2) 0.052(2) 0.0134(19) -0.015(2) -0.020(2)
C33 0.062(3) 0.082(3) 0.061(3) 0.019(2) -0.025(3) -0.030(2)
C34 0.051(3) 0.088(3) 0.079(3) 0.010(2) -0.031(3) -0.028(3)
C35 0.045(3) 0.078(3) 0.072(3) 0.013(2) -0.019(3) -0.021(3)
C36 0.043(3) 0.060(2) 0.064(3) 0.008(2) -0.010(2) -0.020(2)
C37 0.037(2) 0.051(2) 0.049(2) 0.0079(18) -0.008(2) -0.0160(19)
C38 0.038(2) 0.049(2) 0.055(2) 0.0058(18) -0.013(2) -0.0214(19)
O39 0.057(2) 0.089(2) 0.079(2) 0.0290(17) -0.0305(19) -0.0544(19)
O40 0.0512(19) 0.0825(19) 0.080(2) 0.0297(16) -0.0294(17) -0.0461(18)
O41 0.046(3) 0.152(4) 0.121(4) 0.005(3) 0.000(3) -0.013(3)
O42 0.101(3) 0.126(3) 0.151(3) 0.058(2) -0.059(3) -0.089(3)

loop_
_atom_type_symbol
_atom_type_description
_atom_type_scat_dispersion_real
_atom_type_scat_dispersion_imag
_atom_type_scat_source
C C 0.0033 0.0016 'International Tables Vol C Tables 4.2.6.8 and 6.1.1.4'
H H 0.0000 0.0000 'International Tables Vol C Tables 4.2.6.8 and 6.1.1.4'
N N 0.0061 0.0033 'International Tables Vol C Tables 4.2.6.8 and 6.1.1.4'
O O 0.0106 0.0060 'International Tables Vol C Tables 4.2.6.8 and 6.1.1.4'

loop_
_geom_angle_atom_site_label_1
_geom_angle_atom_site_label_2
_geom_angle_atom_site_label_3
_geom_angle
O12 N1 O11 124.2(5)
O12 N1 C2 118.4(4)
O11 N1 C2 117.3(4)
C3 C2 C7 122.5(4)
C3 C2 N1 117.3(4)
C7 C2 N1 120.1(4)
C4 C3 C2 118.5(5)
C4 C3 H3 120.7
C2 C3 H3 120.7
C3 C4 C5 120.6(5)
C3 C4 H4 119.7
C5 C4 H4 119.7
C4 C5 C6 120.1(5)
C4 C5 H5 120.0
C6 C5 H5 120.0
C7 C6 C5 121.5(5)
C7 C6 H6 119.2
C5 C6 H6 119.2
C6 C7 C2 116.8(4)
C6 C7 C8 118.9(4)
C2 C7 C8 124.2(4)
O10 C8 O9 123.9(4)
O10 C8 C7 121.4(3)
O9 C8 C7 114.6(3)
C8 O9 H9 111.(3)
C22 C21 C26 120.5(4)
C22 C21 H21 119.7
C26 C21 H21 119.7
C23 C22 C21 120.5(4)
C23 C22 H22 119.8
C21 C22 H22 119.8
C22 C23 C24 119.5(4)
C22 C23 H23 120.3
C24 C23 H23 120.3
C23 C24 C25 120.5(4)
C23 C24 H24 119.8
C25 C24 H24 119.8
C24 C25 C26 120.9(4)
C24 C25 H25 119.5
C26 C25 H25 119.5
C21 C26 C25 118.1(4)
C21 C26 C27 119.2(4)
C25 C26 C27 122.6(4)
O29 C27 N28 120.7(4)
O29 C27 C26 120.3(3)
N28 C27 C26 119.0(4)
C27 N28 H28A 123.(5)
C27 N28 H28B 114.(3)
H28A N28 H28B 123.(6)
O41 N31 O42 125.3(5)
O41 N31 C32 118.2(4)
O42 N31 C32 116.4(5)
C33 C32 C37 122.7(4)
C33 C32 N31 116.5(4)
C37 C32 N31 120.8(4)
C34 C33 C32 118.9(4)
C34 C33 H33 120.5
C32 C33 H33 120.5
C35 C34 C33 119.9(5)
C35 C34 H34 120.1
C33 C34 H34 120.1
C36 C35 C34 121.0(4)
C36 C35 H35 119.5
C34 C35 H35 119.5
C35 C36 C37 120.9(4)
C35 C36 H36 119.6
C37 C36 H36 119.6
C32 C37 C36 116.6(4)
C32 C37 C38 122.5(3)
C36 C37 C38 120.8(4)
O40 C38 O39 122.5(4)
O40 C38 C37 122.6(3)
O39 C38 C37 114.9(3)
C38 O39 H39 116.(3)

loop_
_geom_bond_atom_site_label_1
_geom_bond_atom_site_label_2
_geom_bond_distance
N1 O12 1.212(5)
N1 O11 1.222(5)
N1 C2 1.464(6)
C2 C3 1.388(6)
C2 C7 1.391(6)
C3 C4 1.372(7)
C3 H3 0.93
C4 C5 1.370(7)
C4 H4 0.93
C5 C6 1.382(6)
C5 H5 0.93
C6 C7 1.381(6)
C6 H6 0.93
C7 C8 1.496(5)
C8 O10 1.216(4)
C8 O9 1.300(4)
O9 H9 0.93(4)
C21 C22 1.386(6)
C21 C26 1.385(5)
C21 H21 0.93
C22 C23 1.372(6)
C22 H22 0.93
C23 C24 1.371(7)
C23 H23 0.93
C24 C25 1.378(6)
C24 H24 0.93
C25 C26 1.388(5)
C25 H25 0.93
C26 C27 1.484(6)
C27 O29 1.251(4)
C27 N28 1.318(5)
N28 H28A 0.89(4)
N28 H28B 0.92(4)
N31 O41 1.211(5)
N31 O42 1.218(5)
N31 C32 1.470(6)
C32 C33 1.380(6)
C32 C37 1.394(5)
C33 C34 1.378(6)
C33 H33 0.93
C34 C35 1.373(6)
C34 H34 0.93
C35 C36 1.374(6)
C35 H35 0.93
C36 C37 1.399(5)
C36 H36 0.93
C37 C38 1.482(6)
C38 O40 1.234(4)
C38 O39 1.297(4)
O39 H39 0.86(4)

loop_
_geom_hbond_atom_site_label_D
_geom_hbond_atom_site_label_H
_geom_hbond_atom_site_label_A
_geom_hbond_site_symmetry_A
_geom_hbond_distance_DH
_geom_hbond_distance_HA
_geom_hbond_distance_DA
_geom_hbond_angle_DHA
O9 H9 O29 1_556 0.93(4) 1.62(4) 2.529(4) 166.(5)
N28 H28A O10 2_676 0.89(4) 2.20(6) 2.987(5) 147.(7)
N28 H28B O10 1_554 0.92(4) 1.99(4) 2.908(5) 174.(5)
O39 H39 O40 2_665 0.86(4) 1.83(4) 2.684(4) 174.(5)

loop_
_geom_torsion_atom_site_label_1
_geom_torsion_atom_site_label_2
_geom_torsion_atom_site_label_3
_geom_torsion_atom_site_label_4
_geom_torsion
O12 N1 C2 C3 -45.3(6)
O11 N1 C2 C3 131.9(5)
O12 N1 C2 C7 138.6(4)
O11 N1 C2 C7 -44.3(6)
C7 C2 C3 C4 1.4(7)
N1 C2 C3 C4 -174.7(4)
C2 C3 C4 C5 -0.6(7)
C3 C4 C5 C6 -0.8(7)
C4 C5 C6 C7 1.4(7)
C5 C6 C7 C2 -0.6(6)
C5 C6 C7 C8 -177.4(4)
C3 C2 C7 C6 -0.8(6)
N1 C2 C7 C6 175.2(4)
C3 C2 C7 C8 175.8(4)
N1 C2 C7 C8 -8.3(6)
C6 C7 C8 O10 -41.5(6)
C2 C7 C8 O10 142.0(4)
C6 C7 C8 O9 136.2(4)
C2 C7 C8 O9 -40.3(6)
C26 C21 C22 C23 -0.4(7)
C21 C22 C23 C24 0.0(8)
C22 C23 C24 C25 1.0(8)
C23 C24 C25 C26 -1.5(7)
C22 C21 C26 C25 -0.1(6)
C22 C21 C26 C27 178.8(4)
C24 C25 C26 C21 1.0(6)
C24 C25 C26 C27 -177.8(4)
C21 C26 C27 O29 7.0(6)
C25 C26 C27 O29 -174.2(4)
C21 C26 C27 N28 -173.9(4)
C25 C26 C27 N28 5.0(6)
O41 N31 C32 C33 -112.0(5)
O42 N31 C32 C33 66.8(6)
O41 N31 C32 C37 65.9(6)
O42 N31 C32 C37 -115.3(5)
C37 C32 C33 C34 -1.4(7)
N31 C32 C33 C34 176.5(4)
C32 C33 C34 C35 -0.3(7)
C33 C34 C35 C36 1.4(8)
C34 C35 C36 C37 -1.0(7)
C33 C32 C37 C36 1.8(6)
N31 C32 C37 C36 -176.0(4)
C33 C32 C37 C38 -175.2(4)
N31 C32 C37 C38 7.0(6)
C35 C36 C37 C32 -0.6(6)
C35 C36 C37 C38 176.5(4)
C32 C37 C38 O40 16.5(6)
C36 C37 C38 O40 -160.3(4)
C32 C37 C38 O39 -164.7(4)
C36 C37 C38 O39 18.4(6)
